data_4023312
loop_
_publ_author_name
'Adam W. Franz'
'Frank Rominger'
'Thomas J. J. M\"uller'

_publ_contact_author_address
;
        Institut f\"ur Makromolekulare Chemie und Organische Chemie
        Heinrich-Heine-Universit\"at D\"usseldorf
        Universit\"atsstrasse 1
        D-40225 D\"usseldorf
        Germany
;
_publ_contact_author_email ThomasJJ.Mueller@uni-duesseldorf.de
_publ_contact_author_fax '+49 211 - 8114324'
_publ_contact_author_name 'M\"uller, Thomas J.J.'
_publ_contact_author_phone '+49 211 - 8112298'
_publ_section_title
;
 Synthesis and Electronic Properties of Sterically Demanding
 N-Arylphenothiazines and Unexpected Buchwald-Hartwig Aminations
;
_journal_name_full 'Journal of Organic Chemistry'
_journal_page_first 1795
_journal_page_last 1802
_journal_paper_doi 10.1021/jo702389v
_journal_volume 73
_journal_year 2008
_chemical_formula_sum 'C33 H26 N2 S2'
_chemical_formula_weight 514.68
_chemical_name_systematic
; 
 ? 
;
_space_group_IT_number 148
_symmetry_cell_setting rhombohedral
_symmetry_space_group_name_Hall '-R 3'
_symmetry_space_group_name_H-M 'R -3 :H'
_atom_sites_solution_hydrogens geom
_atom_sites_solution_primary direct
_atom_sites_solution_secondary difmap
_audit_creation_method SHELXL-97
_cell_angle_alpha 90.00
_cell_angle_beta 90.00
_cell_angle_gamma 120.00
_cell_formula_units_Z 18
_cell_length_a 33.049(5)
_cell_length_b 33.049(5)
_cell_length_c 12.458(4)
_cell_measurement_reflns_used 835
_cell_measurement_temperature 100(2)
_cell_measurement_theta_max 21.58
_cell_measurement_theta_min 2.47
_cell_volume 11784(4)
_computing_cell_refinement 'Bruker SMART'
_computing_data_collection 'Bruker SMART'
_computing_data_reduction 'Bruker SAINT'
_computing_molecular_graphics 'Bruker SHELXTL'
_computing_publication_material 'Bruker SHELXTL'
_computing_structure_refinement 'SHELXL-97 (Sheldrick, 1997)'
_computing_structure_solution 'SHELXS-97 (Sheldrick, 1990)'
_diffrn_ambient_temperature 100(2)
_diffrn_measured_fraction_theta_full 1.000
_diffrn_measured_fraction_theta_max 1.000
_diffrn_measurement_device_type 'CCD area detector'
_diffrn_measurement_method 'phi and omega scans'
_diffrn_radiation_monochromator graphite
_diffrn_radiation_source 'fine-focus sealed tube'
_diffrn_radiation_type MoK\a
_diffrn_radiation_wavelength 0.71073
_diffrn_reflns_av_R_equivalents 0.0859
_diffrn_reflns_av_sigmaI/netI 0.0499
_diffrn_reflns_limit_h_max 35
_diffrn_reflns_limit_h_min -35
_diffrn_reflns_limit_k_max 35
_diffrn_reflns_limit_k_min -35
_diffrn_reflns_limit_l_max 13
_diffrn_reflns_limit_l_min -13
_diffrn_reflns_number 25858
_diffrn_reflns_theta_full 22.46
_diffrn_reflns_theta_max 22.46
_diffrn_reflns_theta_min 1.23
_exptl_absorpt_coefficient_mu 0.229
_exptl_absorpt_correction_T_max 0.9886
_exptl_absorpt_correction_T_min 0.9221
_exptl_absorpt_correction_type multi-scan
_exptl_absorpt_process_details 'Blessing, Acta Cryst. (1995) A51 33-38.'
_exptl_crystal_colour colourless
_exptl_crystal_density_diffrn 1.306
_exptl_crystal_density_meas 0
_exptl_crystal_density_method 'not measured'
_exptl_crystal_description needles
_exptl_crystal_F_000 4860
_exptl_crystal_size_max 0.36
_exptl_crystal_size_mid 0.05
_exptl_crystal_size_min 0.05
_refine_diff_density_max 0.344
_refine_diff_density_min -0.219
_refine_diff_density_rms 0.047
_refine_ls_extinction_method none
_refine_ls_goodness_of_fit_ref 1.040
_refine_ls_hydrogen_treatment refall
_refine_ls_matrix_type full
_refine_ls_number_parameters 438
_refine_ls_number_reflns 3410
_refine_ls_number_restraints 0
_refine_ls_restrained_S_all 1.040
_refine_ls_R_factor_all 0.0673
_refine_ls_R_factor_gt 0.0426
_refine_ls_shift/su_max 0.001
_refine_ls_shift/su_mean 0.000
_refine_ls_structure_factor_coef Fsqd
_refine_ls_weighting_details 'calc w=1/[\s^2^(Fo^2^)+(0.0460P)^2^+8.4667P] where P=(Fo^2^+2Fc^2^)/3'
_refine_ls_weighting_scheme calc
_refine_ls_wR_factor_gt 0.0854
_refine_ls_wR_factor_ref 0.0937
_reflns_number_gt 2554
_reflns_number_total 3410
_reflns_threshold_expression >2sigma(I)
_cod_data_source_file jo702389v-File001_2.cif
_cod_data_source_block afr3
_cod_original_sg_symbol_H-M 'R -3'
_cod_database_code 4023312

loop_
_symmetry_equiv_pos_as_xyz
'x, y, z'
'-y, x-y, z'
'-x+y, -x, z'
'x+2/3, y+1/3, z+1/3'
'-y+2/3, x-y+1/3, z+1/3'
'-x+y+2/3, -x+1/3, z+1/3'
'x+1/3, y+2/3, z+2/3'
'-y+1/3, x-y+2/3, z+2/3'
'-x+y+1/3, -x+2/3, z+2/3'
'-x, -y, -z'
'y, -x+y, -z'
'x-y, x, -z'
'-x+2/3, -y+1/3, -z+1/3'
'y+2/3, -x+y+1/3, -z+1/3'
'x-y+2/3, x+1/3, -z+1/3'
'-x+1/3, -y+2/3, -z+2/3'
'y+1/3, -x+y+2/3, -z+2/3'
'x-y+1/3, x+2/3, -z+2/3'

loop_
_atom_site_label
_atom_site_type_symbol
_atom_site_fract_x
_atom_site_fract_y
_atom_site_fract_z
_atom_site_U_iso_or_equiv
_atom_site_adp_type
_atom_site_occupancy
_atom_site_symmetry_multiplicity
_atom_site_calc_flag
_atom_site_refinement_flags
_atom_site_disorder_assembly
_atom_site_disorder_group
S1 S 0.42248(3) 0.98242(3) 0.61373(7) 0.0324(3) Uani 1 1 d . . .
S31 S 0.67182(3) 1.10866(3) 0.92938(6) 0.0241(2) Uani 1 1 d . . .
N9 N 0.38674(9) 0.90623(9) 0.7800(2) 0.0250(7) Uani 1 1 d . . .
N39 N 0.57505(8) 1.04556(8) 0.83606(19) 0.0193(6) Uani 1 1 d . . .
C1 C 0.35887(11) 0.90926(12) 0.4943(3) 0.0282(8) Uani 1 1 d . . .
C2 C 0.32202(11) 0.86470(11) 0.4797(3) 0.0289(8) Uani 1 1 d . . .
C3 C 0.30666(12) 0.83386(12) 0.5645(3) 0.0292(8) Uani 1 1 d . . .
C4 C 0.32769(10) 0.84602(10) 0.6650(2) 0.0223(7) Uani 1 1 d . . .
C5 C 0.46036(11) 0.93815(10) 0.8754(2) 0.0206(7) Uani 1 1 d . . .
C6 C 0.50604(11) 0.97298(10) 0.8903(3) 0.0207(7) Uani 1 1 d . . .
C7 C 0.52718(10) 1.00933(10) 0.8182(2) 0.0201(7) Uani 1 1 d . . .
C8 C 0.50218(10) 1.01004(10) 0.7303(3) 0.0225(7) Uani 1 1 d . . .
C11 C 0.38007(10) 0.92302(10) 0.5940(2) 0.0248(8) Uani 1 1 d . . .
C12 C 0.36494(10) 0.89158(10) 0.6796(2) 0.0227(7) Uani 1 1 d . . .
C13 C 0.45545(10) 0.97662(10) 0.7178(2) 0.0221(7) Uani 1 1 d . . .
C14 C 0.43409(10) 0.94013(10) 0.7911(2) 0.0212(7) Uani 1 1 d . . .
C21 C 0.30920(10) 0.81113(10) 0.7545(2) 0.0209(7) Uani 1 1 d . . .
C22 C 0.26853(10) 0.80266(10) 0.8092(2) 0.0244(7) Uani 1 1 d . . .
C23 C 0.24908(12) 0.76705(11) 0.8844(3) 0.0296(8) Uani 1 1 d . . .
C24 C 0.26845(11) 0.73941(10) 0.9085(2) 0.0276(8) Uani 1 1 d . . .
C25 C 0.30900(12) 0.74894(11) 0.8564(2) 0.0274(8) Uani 1 1 d . . .
C26 C 0.33003(10) 0.78442(10) 0.7797(2) 0.0248(8) Uani 1 1 d . . .
C27 C 0.24570(14) 0.83089(14) 0.7835(3) 0.0373(9) Uani 1 1 d . . .
C28 C 0.24565(17) 0.70013(14) 0.9874(4) 0.0450(11) Uani 1 1 d . . .
C29 C 0.37271(13) 0.79132(16) 0.7208(3) 0.0388(9) Uani 1 1 d . . .
C31 C 0.63626(11) 1.16641(11) 0.9446(2) 0.0229(7) Uani 1 1 d . . .
C32 C 0.60152(11) 1.17790(11) 0.9416(3) 0.0261(8) Uani 1 1 d . . .
C33 C 0.55865(12) 1.14653(11) 0.8993(2) 0.0248(8) Uani 1 1 d . . .
C34 C 0.54998(11) 1.10363(11) 0.8612(2) 0.0206(7) Uani 1 1 d . . .
C35 C 0.60122(12) 1.00312(11) 0.7215(2) 0.0242(8) Uani 1 1 d . . .
C36 C 0.63637(12) 0.99653(12) 0.6804(3) 0.0303(8) Uani 1 1 d . . .
C37 C 0.68209(13) 1.02595(12) 0.7095(3) 0.0334(9) Uani 1 1 d . . .
C38 C 0.69276(12) 1.06172(12) 0.7806(3) 0.0273(8) Uani 1 1 d . . .
C41 C 0.62777(10) 1.12314(10) 0.9087(2) 0.0187(7) Uani 1 1 d . . .
C42 C 0.58409(10) 1.09045(10) 0.8668(2) 0.0176(7) Uani 1 1 d . . .
C43 C 0.65762(10) 1.06786(10) 0.8251(2) 0.0204(7) Uani 1 1 d . . .
C44 C 0.61114(10) 1.03886(10) 0.7939(2) 0.0207(7) Uani 1 1 d . . .
H1 H 0.3704(9) 0.9316(10) 0.436(2) 0.018(8) Uiso 1 1 d . . .
H2 H 0.3066(10) 0.8549(10) 0.409(3) 0.033(9) Uiso 1 1 d . . .
H3 H 0.2815(10) 0.8020(11) 0.553(2) 0.028(8) Uiso 1 1 d . . .
H5 H 0.4464(9) 0.9134(9) 0.924(2) 0.011(7) Uiso 1 1 d . . .
H6 H 0.5242(9) 0.9712(8) 0.946(2) 0.009(7) Uiso 1 1 d . . .
H8 H 0.5169(9) 1.0337(9) 0.675(2) 0.015(7) Uiso 1 1 d . . .
H9N H 0.3767(9) 0.8851(10) 0.828(2) 0.010(8) Uiso 1 1 d . . .
H23 H 0.2222(10) 0.7629(9) 0.921(2) 0.022(8) Uiso 1 1 d . . .
H25 H 0.3258(9) 0.7321(9) 0.873(2) 0.016(7) Uiso 1 1 d . . .
H27A H 0.2645(12) 0.8609(13) 0.801(3) 0.042(11) Uiso 1 1 d . . .
H27B H 0.2146(12) 0.8191(11) 0.828(2) 0.040(9) Uiso 1 1 d . . .
H27C H 0.2356(13) 0.8275(13) 0.704(3) 0.060(12) Uiso 1 1 d . . .
H28A H 0.2351(16) 0.7071(15) 1.039(4) 0.083(18) Uiso 1 1 d . . .
H28B H 0.2218(14) 0.6721(15) 0.951(3) 0.072(13) Uiso 1 1 d . . .
H28C H 0.2712(15) 0.6923(15) 1.022(3) 0.088(15) Uiso 1 1 d . . .
H29A H 0.3906(12) 0.7789(12) 0.764(3) 0.048(10) Uiso 1 1 d . . .
H29B H 0.3941(14) 0.8239(15) 0.703(3) 0.067(13) Uiso 1 1 d . . .
H29C H 0.3632(15) 0.7757(15) 0.650(4) 0.091(16) Uiso 1 1 d . . .
H31 H 0.6676(10) 1.1881(10) 0.976(2) 0.028(8) Uiso 1 1 d . . .
H32 H 0.6088(9) 1.2077(10) 0.972(2) 0.019(7) Uiso 1 1 d . . .
H33 H 0.5346(11) 1.1543(10) 0.893(2) 0.036(9) Uiso 1 1 d . . .
H34 H 0.5206(11) 1.0834(10) 0.834(2) 0.027(9) Uiso 1 1 d . . .
H35 H 0.5693(10) 0.9833(10) 0.699(2) 0.022(8) Uiso 1 1 d . . .
H36 H 0.6286(10) 0.9720(10) 0.630(2) 0.025(8) Uiso 1 1 d . . .
H37 H 0.7063(11) 1.0238(10) 0.685(2) 0.029(9) Uiso 1 1 d . . .
H38 H 0.7235(10) 1.0814(9) 0.803(2) 0.018(8) Uiso 1 1 d . . .

loop_
_atom_site_aniso_label
_atom_site_aniso_U_11
_atom_site_aniso_U_22
_atom_site_aniso_U_33
_atom_site_aniso_U_23
_atom_site_aniso_U_13
_atom_site_aniso_U_12
S1 0.0248(5) 0.0219(5) 0.0411(5) 0.0106(4) -0.0073(4) 0.0044(4)
S31 0.0185(4) 0.0212(5) 0.0322(5) -0.0008(4) -0.0022(4) 0.0097(4)
N9 0.0226(16) 0.0186(15) 0.0206(15) 0.0072(13) 0.0043(13) 0.0004(13)
N39 0.0154(14) 0.0142(14) 0.0261(14) -0.0014(11) 0.0021(11) 0.0057(12)
C1 0.0251(19) 0.032(2) 0.027(2) 0.0093(18) 0.0017(17) 0.0138(18)
C2 0.027(2) 0.031(2) 0.024(2) 0.0002(17) -0.0069(16) 0.0116(17)
C3 0.026(2) 0.025(2) 0.032(2) -0.0019(17) -0.0058(16) 0.0088(17)
C4 0.0196(17) 0.0216(18) 0.0242(18) 0.0025(15) 0.0015(15) 0.0092(15)
C5 0.027(2) 0.0127(17) 0.0198(17) 0.0036(15) 0.0045(15) 0.0079(16)
C6 0.0233(19) 0.0205(19) 0.0206(17) -0.0030(15) -0.0020(15) 0.0127(17)
C7 0.0185(17) 0.0164(17) 0.0234(18) -0.0003(14) 0.0014(15) 0.0072(15)
C8 0.0222(19) 0.0162(17) 0.0241(18) 0.0080(15) 0.0048(15) 0.0060(15)
C11 0.0188(17) 0.0238(18) 0.031(2) 0.0055(15) 0.0018(15) 0.0103(15)
C12 0.0176(17) 0.0253(19) 0.0227(18) -0.0012(15) 0.0007(14) 0.0088(15)
C13 0.0203(18) 0.0175(17) 0.0264(18) 0.0037(14) 0.0020(14) 0.0080(15)
C14 0.0175(17) 0.0164(17) 0.0267(18) 0.0015(15) 0.0050(15) 0.0062(15)
C21 0.0165(17) 0.0160(17) 0.0217(17) -0.0027(14) -0.0024(14) 0.0019(14)
C22 0.0235(18) 0.0173(17) 0.0253(18) -0.0027(15) 0.0003(15) 0.0048(15)
C23 0.0225(19) 0.027(2) 0.0285(19) -0.0054(16) 0.0070(16) 0.0048(17)
C24 0.029(2) 0.0211(18) 0.0187(17) -0.0024(15) -0.0007(15) 0.0022(16)
C25 0.031(2) 0.0238(19) 0.0265(19) -0.0021(16) -0.0077(16) 0.0125(17)
C26 0.0233(18) 0.0226(18) 0.0218(17) -0.0006(15) -0.0014(14) 0.0065(15)
C27 0.036(2) 0.031(2) 0.047(3) -0.001(2) 0.007(2) 0.018(2)
C28 0.057(3) 0.026(2) 0.035(2) 0.007(2) 0.008(2) 0.009(2)
C29 0.028(2) 0.051(3) 0.041(2) 0.006(2) 0.0044(19) 0.023(2)
C31 0.0207(19) 0.0221(18) 0.0223(17) -0.0035(15) 0.0008(15) 0.0079(16)
C32 0.031(2) 0.0211(19) 0.0300(19) -0.0056(16) 0.0006(16) 0.0159(17)
C33 0.028(2) 0.028(2) 0.0243(19) 0.0017(15) 0.0020(15) 0.0189(18)
C34 0.0164(18) 0.0225(19) 0.0203(17) 0.0022(14) 0.0001(14) 0.0078(16)
C35 0.026(2) 0.0203(18) 0.0249(18) 0.0011(15) 0.0020(16) 0.0108(16)
C36 0.042(2) 0.0237(19) 0.032(2) 0.0003(17) 0.0050(17) 0.0214(18)
C37 0.034(2) 0.037(2) 0.040(2) 0.0064(18) 0.0129(19) 0.026(2)
C38 0.022(2) 0.028(2) 0.033(2) 0.0040(17) 0.0018(16) 0.0130(17)
C41 0.0193(17) 0.0177(17) 0.0188(16) 0.0027(13) 0.0025(14) 0.0089(15)
C42 0.0223(17) 0.0166(17) 0.0140(16) 0.0036(13) 0.0038(14) 0.0098(15)
C43 0.0179(18) 0.0173(16) 0.0258(17) 0.0071(14) 0.0045(14) 0.0087(15)
C44 0.0252(19) 0.0192(17) 0.0204(17) 0.0055(14) 0.0023(14) 0.0130(15)

loop_
_atom_type_symbol
_atom_type_description
_atom_type_scat_dispersion_real
_atom_type_scat_dispersion_imag
_atom_type_scat_source
C C 0.0033 0.0016 'International Tables Vol C Tables 4.2.6.8 and 6.1.1.4'
H H 0.0000 0.0000 'International Tables Vol C Tables 4.2.6.8 and 6.1.1.4'
N N 0.0061 0.0033 'International Tables Vol C Tables 4.2.6.8 and 6.1.1.4'
S S 0.1246 0.1234 'International Tables Vol C Tables 4.2.6.8 and 6.1.1.4'

loop_
_geom_angle_atom_site_label_1
_geom_angle_atom_site_label_2
_geom_angle_atom_site_label_3
_geom_angle
_geom_angle_site_symmetry_1
_geom_angle_site_symmetry_3
_geom_angle_publ_flag
C13 S1 C11 99.85(14) . . ?
C43 S31 C41 99.20(14) . . ?
C14 N9 C12 122.5(3) . . ?
C14 N9 H9N 114.1(18) . . ?
C12 N9 H9N 115.1(18) . . ?
C42 N39 C44 120.8(2) . . ?
C42 N39 C7 118.7(2) . . ?
C44 N39 C7 118.1(2) . . ?
C2 C1 C11 120.1(3) . . ?
C2 C1 H1 121.2(16) . . ?
C11 C1 H1 118.7(16) . . ?
C1 C2 C3 119.5(3) . . ?
C1 C2 H2 120.4(18) . . ?
C3 C2 H2 120.1(18) . . ?
C2 C3 C4 122.1(3) . . ?
C2 C3 H3 119.2(17) . . ?
C4 C3 H3 118.6(17) . . ?
C3 C4 C12 118.1(3) . . ?
C3 C4 C21 119.7(3) . . ?
C12 C4 C21 122.1(3) . . ?
C6 C5 C14 120.8(3) . . ?
C6 C5 H5 119.9(16) . . ?
C14 C5 H5 119.2(16) . . ?
C7 C6 C5 120.5(3) . . ?
C7 C6 H6 118.3(16) . . ?
C5 C6 H6 121.0(16) . . ?
C6 C7 C8 119.0(3) . . ?
C6 C7 N39 119.3(3) . . ?
C8 C7 N39 121.6(3) . . ?
C7 C8 C13 120.9(3) . . ?
C7 C8 H8 120.7(15) . . ?
C13 C8 H8 118.4(15) . . ?
C1 C11 C12 120.4(3) . . ?
C1 C11 S1 118.6(2) . . ?
C12 C11 S1 120.7(2) . . ?
C11 C12 C4 119.8(3) . . ?
C11 C12 N9 119.5(3) . . ?
C4 C12 N9 120.7(3) . . ?
C8 C13 C14 119.8(3) . . ?
C8 C13 S1 119.9(2) . . ?
C14 C13 S1 120.2(2) . . ?
C5 C14 C13 118.7(3) . . ?
C5 C14 N9 120.8(3) . . ?
C13 C14 N9 120.5(3) . . ?
C26 C21 C22 119.3(3) . . ?
C26 C21 C4 120.9(3) . . ?
C22 C21 C4 119.7(3) . . ?
C23 C22 C21 119.3(3) . . ?
C23 C22 C27 120.6(3) . . ?
C21 C22 C27 120.1(3) . . ?
C22 C23 C24 122.4(3) . . ?
C22 C23 H23 116.7(17) . . ?
C24 C23 H23 120.9(17) . . ?
C25 C24 C23 117.7(3) . . ?
C25 C24 C28 121.2(3) . . ?
C23 C24 C28 121.0(3) . . ?
C24 C25 C26 122.2(3) . . ?
C24 C25 H25 122.3(16) . . ?
C26 C25 H25 115.4(16) . . ?
C25 C26 C21 119.1(3) . . ?
C25 C26 C29 119.7(3) . . ?
C21 C26 C29 121.0(3) . . ?
C22 C27 H27A 111(2) . . ?
C22 C27 H27B 111.0(17) . . ?
H27A C27 H27B 107(3) . . ?
C22 C27 H27C 112(2) . . ?
H27A C27 H27C 111(3) . . ?
H27B C27 H27C 105(3) . . ?
C24 C28 H28A 112(3) . . ?
C24 C28 H28B 110(2) . . ?
H28A C28 H28B 112(4) . . ?
C24 C28 H28C 111(2) . . ?
H28A C28 H28C 104(4) . . ?
H28B C28 H28C 108(3) . . ?
C26 C29 H29A 111.7(19) . . ?
C26 C29 H29B 113(2) . . ?
H29A C29 H29B 108(3) . . ?
C26 C29 H29C 109(3) . . ?
H29A C29 H29C 111(3) . . ?
H29B C29 H29C 104(3) . . ?
C32 C31 C41 120.6(3) . . ?
C32 C31 H31 121.4(16) . . ?
C41 C31 H31 117.9(16) . . ?
C33 C32 C31 119.3(3) . . ?
C33 C32 H32 123.8(16) . . ?
C31 C32 H32 116.9(16) . . ?
C32 C33 C34 120.8(3) . . ?
C32 C33 H33 120.8(19) . . ?
C34 C33 H33 118.4(19) . . ?
C33 C34 C42 121.1(3) . . ?
C33 C34 H34 117.9(18) . . ?
C42 C34 H34 121.0(18) . . ?
C36 C35 C44 121.0(3) . . ?
C36 C35 H35 120.5(17) . . ?
C44 C35 H35 118.5(17) . . ?
C37 C36 C35 120.2(3) . . ?
C37 C36 H36 120.7(18) . . ?
C35 C36 H36 119.0(18) . . ?
C38 C37 C36 119.8(3) . . ?
C38 C37 H37 116(2) . . ?
C36 C37 H37 124(2) . . ?
C37 C38 C43 120.6(3) . . ?
C37 C38 H38 120.9(17) . . ?
C43 C38 H38 118.4(17) . . ?
C31 C41 C42 120.9(3) . . ?
C31 C41 S31 117.6(2) . . ?
C42 C41 S31 121.1(2) . . ?
C34 C42 C41 117.3(3) . . ?
C34 C42 N39 122.2(3) . . ?
C41 C42 N39 120.4(2) . . ?
C38 C43 C44 120.0(3) . . ?
C38 C43 S31 119.0(2) . . ?
C44 C43 S31 120.7(2) . . ?
C35 C44 C43 118.3(3) . . ?
C35 C44 N39 120.9(3) . . ?
C43 C44 N39 120.8(3) . . ?

loop_
_geom_bond_atom_site_label_1
_geom_bond_atom_site_label_2
_geom_bond_distance
_geom_bond_site_symmetry_2
_geom_bond_publ_flag
S1 C13 1.764(3) . ?
S1 C11 1.768(3) . ?
S31 C43 1.759(3) . ?
S31 C41 1.764(3) . ?
N9 C14 1.403(4) . ?
N9 C12 1.404(4) . ?
N9 H9N 0.85(3) . ?
N39 C42 1.412(3) . ?
N39 C44 1.418(4) . ?
N39 C7 1.446(4) . ?
C1 C2 1.375(4) . ?
C1 C11 1.386(4) . ?
C1 H1 0.97(3) . ?
C2 C3 1.377(4) . ?
C2 H2 0.98(3) . ?
C3 C4 1.390(4) . ?
C3 H3 0.97(3) . ?
C4 C12 1.401(4) . ?
C4 C21 1.497(4) . ?
C5 C6 1.379(4) . ?
C5 C14 1.386(4) . ?
C5 H5 0.93(3) . ?
C6 C7 1.378(4) . ?
C6 H6 0.94(3) . ?
C7 C8 1.379(4) . ?
C8 C13 1.387(4) . ?
C8 H8 0.97(3) . ?
C11 C12 1.395(4) . ?
C13 C14 1.391(4) . ?
C21 C26 1.400(4) . ?
C21 C22 1.405(4) . ?
C22 C23 1.386(4) . ?
C22 C27 1.499(5) . ?
C23 C24 1.385(5) . ?
C23 H23 0.94(3) . ?
C24 C25 1.376(4) . ?
C24 C28 1.497(5) . ?
C25 C26 1.399(4) . ?
C25 H25 0.98(3) . ?
C26 C29 1.502(4) . ?
C27 H27A 0.89(4) . ?
C27 H27B 1.06(3) . ?
C27 H27C 1.03(4) . ?
C28 H28A 0.82(5) . ?
C28 H28B 0.98(4) . ?
C28 H28C 1.09(5) . ?
C29 H29A 1.02(4) . ?
C29 H29B 0.97(4) . ?
C29 H29C 0.99(5) . ?
C31 C32 1.378(4) . ?
C31 C41 1.386(4) . ?
C31 H31 1.00(3) . ?
C32 C33 1.375(4) . ?
C32 H32 0.97(3) . ?
C33 C34 1.383(4) . ?
C33 H33 0.95(3) . ?
C34 C42 1.399(4) . ?
C34 H34 0.92(3) . ?
C35 C36 1.383(4) . ?
C35 C44 1.389(4) . ?
C35 H35 0.96(3) . ?
C36 C37 1.375(5) . ?
C36 H36 0.95(3) . ?
C37 C38 1.374(5) . ?
C37 H37 0.89(3) . ?
C38 C43 1.390(4) . ?
C38 H38 0.93(3) . ?
C41 C42 1.401(4) . ?
C43 C44 1.399(4) . ?

loop_
_geom_torsion_atom_site_label_1
_geom_torsion_atom_site_label_2
_geom_torsion_atom_site_label_3
_geom_torsion_atom_site_label_4
_geom_torsion
_geom_torsion_site_symmetry_1
_geom_torsion_site_symmetry_2
_geom_torsion_site_symmetry_3
_geom_torsion_site_symmetry_4
_geom_torsion_publ_flag
C11 C1 C2 C3 -0.5(5) . . . . ?
C1 C2 C3 C4 -1.0(5) . . . . ?
C2 C3 C4 C12 1.5(5) . . . . ?
C2 C3 C4 C21 179.5(3) . . . . ?
C14 C5 C6 C7 -3.2(4) . . . . ?
C5 C6 C7 C8 -0.8(4) . . . . ?
C5 C6 C7 N39 179.6(3) . . . . ?
C42 N39 C7 C6 -109.3(3) . . . . ?
C44 N39 C7 C6 88.1(3) . . . . ?
C42 N39 C7 C8 71.2(4) . . . . ?
C44 N39 C7 C8 -91.5(3) . . . . ?
C6 C7 C8 C13 4.5(4) . . . . ?
N39 C7 C8 C13 -176.0(3) . . . . ?
C2 C1 C11 C12 1.4(5) . . . . ?
C2 C1 C11 S1 -172.5(3) . . . . ?
C13 S1 C11 C1 -154.2(2) . . . . ?
C13 S1 C11 C12 31.9(3) . . . . ?
C1 C11 C12 C4 -0.9(4) . . . . ?
S1 C11 C12 C4 172.9(2) . . . . ?
C1 C11 C12 N9 -179.8(3) . . . . ?
S1 C11 C12 N9 -6.0(4) . . . . ?
C3 C4 C12 C11 -0.6(4) . . . . ?
C21 C4 C12 C11 -178.5(3) . . . . ?
C3 C4 C12 N9 178.3(3) . . . . ?
C21 C4 C12 N9 0.4(4) . . . . ?
C14 N9 C12 C11 -31.3(4) . . . . ?
C14 N9 C12 C4 149.8(3) . . . . ?
C7 C8 C13 C14 -4.1(4) . . . . ?
C7 C8 C13 S1 172.2(2) . . . . ?
C11 S1 C13 C8 153.3(3) . . . . ?
C11 S1 C13 C14 -30.4(3) . . . . ?
C6 C5 C14 C13 3.6(4) . . . . ?
C6 C5 C14 N9 -175.9(3) . . . . ?
C8 C13 C14 C5 0.0(4) . . . . ?
S1 C13 C14 C5 -176.3(2) . . . . ?
C8 C13 C14 N9 179.5(3) . . . . ?
S1 C13 C14 N9 3.2(4) . . . . ?
C12 N9 C14 C5 -147.4(3) . . . . ?
C12 N9 C14 C13 33.0(4) . . . . ?
C3 C4 C21 C26 97.6(4) . . . . ?
C12 C4 C21 C26 -84.5(4) . . . . ?
C3 C4 C21 C22 -78.0(4) . . . . ?
C12 C4 C21 C22 99.9(3) . . . . ?
C26 C21 C22 C23 -2.1(4) . . . . ?
C4 C21 C22 C23 173.6(3) . . . . ?
C26 C21 C22 C27 179.9(3) . . . . ?
C4 C21 C22 C27 -4.4(4) . . . . ?
C21 C22 C23 C24 0.4(5) . . . . ?
C27 C22 C23 C24 178.4(3) . . . . ?
C22 C23 C24 C25 1.4(5) . . . . ?
C22 C23 C24 C28 -177.9(3) . . . . ?
C23 C24 C25 C26 -1.5(5) . . . . ?
C28 C24 C25 C26 177.7(3) . . . . ?
C24 C25 C26 C21 -0.2(5) . . . . ?
C24 C25 C26 C29 -176.4(3) . . . . ?
C22 C21 C26 C25 2.0(4) . . . . ?
C4 C21 C26 C25 -173.6(3) . . . . ?
C22 C21 C26 C29 178.1(3) . . . . ?
C4 C21 C26 C29 2.5(4) . . . . ?
C41 C31 C32 C33 -2.1(5) . . . . ?
C31 C32 C33 C34 0.8(5) . . . . ?
C32 C33 C34 C42 1.5(4) . . . . ?
C44 C35 C36 C37 -1.1(5) . . . . ?
C35 C36 C37 C38 0.7(5) . . . . ?
C36 C37 C38 C43 1.3(5) . . . . ?
C32 C31 C41 C42 1.1(4) . . . . ?
C32 C31 C41 S31 -172.9(2) . . . . ?
C43 S31 C41 C31 -155.2(2) . . . . ?
C43 S31 C41 C42 30.8(3) . . . . ?
C33 C34 C42 C41 -2.4(4) . . . . ?
C33 C34 C42 N39 175.1(3) . . . . ?
C31 C41 C42 C34 1.1(4) . . . . ?
S31 C41 C42 C34 174.9(2) . . . . ?
C31 C41 C42 N39 -176.5(3) . . . . ?
S31 C41 C42 N39 -2.6(4) . . . . ?
C44 N39 C42 C34 149.9(3) . . . . ?
C7 N39 C42 C34 -12.3(4) . . . . ?
C44 N39 C42 C41 -32.7(4) . . . . ?
C7 N39 C42 C41 165.2(2) . . . . ?
C37 C38 C43 C44 -2.9(5) . . . . ?
C37 C38 C43 S31 171.2(2) . . . . ?
C41 S31 C43 C38 152.6(2) . . . . ?
C41 S31 C43 C44 -33.3(3) . . . . ?
C36 C35 C44 C43 -0.5(4) . . . . ?
C36 C35 C44 N39 -180.0(3) . . . . ?
C38 C43 C44 C35 2.5(4) . . . . ?
S31 C43 C44 C35 -171.5(2) . . . . ?
C38 C43 C44 N39 -178.1(3) . . . . ?
S31 C43 C44 N39 7.9(4) . . . . ?
C42 N39 C44 C35 -150.7(3) . . . . ?
C7 N39 C44 C35 11.6(4) . . . . ?
C42 N39 C44 C43 29.9(4) . . . . ?
C7 N39 C44 C43 -167.8(3) . . . . ?

loop_
_cod_related_entry_id
_cod_related_entry_database
_cod_related_entry_code
1 ChemSpider 21119057
